data_7159768
loop_
_publ_author_name
'Neudorffer, Anne'
'Deschamps, Patrick'
'Largeron, Martine'
'Deguin, Brigitte'

_publ_section_title
;
 An electrochemical access to 2-amino-2,3-dihydro-1,4-benzodioxanes
 derived from hydroxytyrosol.
;
_journal_issue 5
_journal_name_full 'Organic &amp; biomolecular chemistry'
_journal_page_first 1057
_journal_page_last 1063
_journal_paper_doi 10.1039/d3ob01858j
_journal_volume 22
_journal_year 2024
_chemical_formula_moiety 'C26 H27 N O4'
_chemical_formula_sum 'C26 H27 N O4'
_chemical_formula_weight 417.48
_chemical_name_common 2-(3-morpholino-2,2-diphenyl-2,3-dihydrobenzol[b][1,4]dioxin-6-yl)ethan-1-ol
_space_group_crystal_system monoclinic
_space_group_IT_number 15
_space_group_name_Hall '-C 2yc'
_space_group_name_H-M_alt 'C 1 2/c 1'
_atom_sites_solution_hydrogens geom
_atom_sites_solution_primary direct
_atom_sites_solution_secondary difmap
_audit_creation_method SHELXL-2014/7
_audit_update_record
;
2023-12-08 deposited with the CCDC.	2024-01-11 downloaded from the CCDC.
;
_cell_angle_alpha 90
_cell_angle_beta 107.702(4)
_cell_angle_gamma 90
_cell_formula_units_Z 8
_cell_length_a 39.383(3)
_cell_length_b 6.2918(5)
_cell_length_c 17.9687(14)
_cell_measurement_reflns_used 6472
_cell_measurement_temperature 296(2)
_cell_measurement_theta_max 25
_cell_measurement_theta_min 2.30
_cell_volume 4241.6(6)
_computing_cell_refinement 'Bruker SAINT'
_computing_data_collection 'Bruker APEX2'
_computing_data_reduction 'Bruker SAINT'
_computing_molecular_graphics ORTEP(III)
_computing_structure_refinement 'SHELXL-2014/7 (Sheldrick, 2014)'
_computing_structure_solution 'SHELXS-97 (Sheldrick, 2008)'
_diffrn_ambient_temperature 296(2)
_diffrn_measured_fraction_theta_full 0.999
_diffrn_measured_fraction_theta_max 0.997
_diffrn_measurement_device_type 'Bruker APEX-II CCD'
_diffrn_measurement_method '\f and \w scans'
_diffrn_radiation_monochromator graphite
_diffrn_radiation_type MoK\a
_diffrn_radiation_wavelength 0.71073
_diffrn_reflns_av_R_equivalents 0.1338
_diffrn_reflns_av_unetI/netI 0.1230
_diffrn_reflns_Laue_measured_fraction_full 0.999
_diffrn_reflns_Laue_measured_fraction_max 0.997
_diffrn_reflns_limit_h_max 51
_diffrn_reflns_limit_h_min -56
_diffrn_reflns_limit_k_max 8
_diffrn_reflns_limit_k_min -5
_diffrn_reflns_limit_l_max 24
_diffrn_reflns_limit_l_min -25
_diffrn_reflns_number 48553
_diffrn_reflns_point_group_measured_fraction_full 0.999
_diffrn_reflns_point_group_measured_fraction_max 0.997
_diffrn_reflns_theta_full 25.242
_diffrn_reflns_theta_max 30.565
_diffrn_reflns_theta_min 2.171
_diffrn_source 'sealed tube'
_exptl_absorpt_coefficient_mu 0.088
_exptl_crystal_colour colorless
_exptl_crystal_density_diffrn 1.308
_exptl_crystal_density_method 'not measured'
_exptl_crystal_description needle
_exptl_crystal_F_000 1776
_exptl_crystal_size_max 0.27
_exptl_crystal_size_mid 0.03
_exptl_crystal_size_min 0.03
_refine_diff_density_max 0.491
_refine_diff_density_min -0.380
_refine_diff_density_rms 0.091
_refine_ls_extinction_coef 0.0018(2)
_refine_ls_extinction_expression Fc^*^=kFc[1+0.001xFc^2^\l^3^/sin(2\q)]^-1/4^
_refine_ls_extinction_method 'SHELXL-2014/7 (Sheldrick 2014'
_refine_ls_goodness_of_fit_ref 1.040
_refine_ls_hydrogen_treatment mixed
_refine_ls_matrix_type full
_refine_ls_number_parameters 293
_refine_ls_number_reflns 6472
_refine_ls_number_restraints 0
_refine_ls_restrained_S_all 1.040
_refine_ls_R_factor_all 0.2139
_refine_ls_R_factor_gt 0.1204
_refine_ls_shift/su_max 0.000
_refine_ls_shift/su_mean 0.000
_refine_ls_structure_factor_coef Fsqd
_refine_ls_weighting_details 'w=1/[\s^2^(Fo^2^)+(0.0444P)^2^+44.5471P] where P=(Fo^2^+2Fc^2^)/3'
_refine_ls_weighting_scheme calc
_refine_ls_wR_factor_gt 0.2540
_refine_ls_wR_factor_ref 0.2906
_reflns_Friedel_coverage 0.000
_reflns_number_gt 3101
_reflns_number_total 6472
_reflns_threshold_expression 'I > 2\s(I)'
_cod_data_source_file d3ob01858j2.cif
_cod_data_source_block AN1
_cod_depositor_comments 'Adding full bibliography for 7159768.cif.'
_cod_original_cell_volume 4241.7(6)
_cod_original_sg_symbol_H-M 'C 2/c'
_cod_database_code 7159768
_shelx_shelxl_version_number 2014/7
_shelx_space_group_comment
;
The symmetry employed for this shelxl refinement is uniquely defined
by the following loop, which should always be used as a source of
symmetry information in preference to the above space-group names.
They are only intended as comments.
;

loop_
_space_group_symop_operation_xyz
'x, y, z'
'-x, y, -z+1/2'
'x+1/2, y+1/2, z'
'-x+1/2, y+1/2, -z+1/2'
'-x, -y, -z'
'x, -y, z-1/2'
'-x+1/2, -y+1/2, -z'
'x+1/2, -y+1/2, z-1/2'

loop_
_atom_site_label
_atom_site_type_symbol
_atom_site_fract_x
_atom_site_fract_y
_atom_site_fract_z
_atom_site_U_iso_or_equiv
_atom_site_adp_type
_atom_site_occupancy
_atom_site_site_symmetry_order
_atom_site_calc_flag
_atom_site_refinement_flags_posn
_atom_site_refinement_flags_adp
_atom_site_refinement_flags_occupancy
_atom_site_disorder_assembly
_atom_site_disorder_group
C1 C 0.15493(11) 0.6916(7) 0.1877(2) 0.0264(9) Uani 1 1 d . . . . .
C2 C 0.10163(12) 0.8213(7) 0.0979(2) 0.0269(10) Uani 1 1 d . . . . .
C3 C 0.12422(12) 0.9887(7) 0.0714(2) 0.0250(9) Uani 1 1 d . . . . .
H3 H 0.1094 1.1168 0.0585 0.030 Uiso 1 1 calc R U . . .
C4 C 0.17074(12) 0.8892(7) 0.1879(2) 0.0268(9) Uani 1 1 d . . . . .
C5 C 0.20291(12) 0.9349(7) 0.2436(3) 0.0289(10) Uani 1 1 d . . . . .
H5 H 0.2130 1.0688 0.2443 0.035 Uiso 1 1 calc R U . . .
C6 C 0.22042(12) 0.7827(8) 0.2986(3) 0.0324(11) Uani 1 1 d . . . . .
C7 C 0.20457(13) 0.5844(8) 0.2953(3) 0.0350(11) Uani 1 1 d . . . . .
H7 H 0.2160 0.4796 0.3305 0.042 Uiso 1 1 calc R U . . .
C8 C 0.17221(12) 0.5399(7) 0.2407(3) 0.0299(10) Uani 1 1 d . . . . .
H8 H 0.1620 0.4061 0.2397 0.036 Uiso 1 1 calc R U . . .
C9 C 0.24694(15) 0.9603(8) 0.4271(3) 0.0404(13) Uani 1 1 d . . . . .
H9A H 0.2300 0.8780 0.4448 0.052 Uiso 1 1 calc R U . A 1
H9B H 0.2689 0.9668 0.4702 0.052 Uiso 1 1 calc R U . A 1
C10 C 0.25456(13) 0.8382(9) 0.3608(3) 0.0412(13) Uani 1 1 d . . . . .
H10A H 0.2694 0.9240 0.3382 0.054 Uiso 1 1 calc R U . . .
H10B H 0.2675 0.7090 0.3811 0.054 Uiso 1 1 calc R U . . .
C11 C 0.14538(14) 1.0477(9) -0.1160(3) 0.0399(12) Uani 1 1 d . . . . .
H11A H 0.1207 1.0312 -0.1476 0.052 Uiso 1 1 calc R U . . .
H11B H 0.1557 1.1616 -0.1385 0.052 Uiso 1 1 calc R U . . .
C12 C 0.14658(14) 1.1090(8) -0.0334(3) 0.0348(11) Uani 1 1 d . . . . .
H12A H 0.1709 1.1393 -0.0024 0.045 Uiso 1 1 calc R U . . .
H12B H 0.1323 1.2355 -0.0345 0.045 Uiso 1 1 calc R U . . .
C13 C 0.15440(14) 0.7422(8) 0.0023(3) 0.0359(11) Uani 1 1 d . . . . .
H13A H 0.1460 0.6243 0.0267 0.047 Uiso 1 1 calc R U . . .
H13B H 0.1790 0.7709 0.0322 0.047 Uiso 1 1 calc R U . . .
C14 C 0.15199(15) 0.6866(8) -0.0807(3) 0.0385(12) Uani 1 1 d . . . . .
H14A H 0.1664 0.5616 -0.0809 0.050 Uiso 1 1 calc R U . . .
H14B H 0.1275 0.6528 -0.1095 0.050 Uiso 1 1 calc R U . . .
C15 C 0.07160(12) 0.7429(7) 0.0283(3) 0.0264(9) Uani 1 1 d . . . . .
C16 C 0.04364(12) 0.8791(8) -0.0084(3) 0.0342(11) Uani 1 1 d . . . . .
H16 H 0.0437 1.0167 0.0105 0.041 Uiso 1 1 calc R U . . .
C17 C 0.01602(13) 0.8164(9) -0.0716(3) 0.0383(12) Uani 1 1 d . . . . .
H17 H -0.0022 0.9107 -0.0955 0.046 Uiso 1 1 calc R U . . .
C18 C 0.01555(15) 0.6119(10) -0.0993(3) 0.0462(14) Uani 1 1 d . . . . .
H18 H -0.0032 0.5671 -0.1419 0.055 Uiso 1 1 calc R U . . .
C19 C 0.04273(16) 0.4744(9) -0.0641(3) 0.0478(14) Uani 1 1 d . . . . .
H19 H 0.0424 0.3368 -0.0832 0.057 Uiso 1 1 calc R U . . .
C20 C 0.07045(15) 0.5387(8) -0.0005(3) 0.0405(12) Uani 1 1 d . . . . .
H20 H 0.0886 0.4435 0.0231 0.049 Uiso 1 1 calc R U . . .
C21 C 0.08551(12) 0.9114(7) 0.1590(2) 0.0257(9) Uani 1 1 d . . . . .
C22 C 0.08721(13) 1.1208(8) 0.1839(3) 0.0337(11) Uani 1 1 d . . . . .
H22 H 0.0999 1.2201 0.1645 0.040 Uiso 1 1 calc R U . . .
C23 C 0.06996(14) 1.1837(8) 0.2380(3) 0.0370(12) Uani 1 1 d . . . . .
H23 H 0.0714 1.3241 0.2550 0.044 Uiso 1 1 calc R U . . .
C24 C 0.05090(15) 1.0379(10) 0.2659(3) 0.0452(14) Uani 1 1 d . . . . .
H24 H 0.0392 1.0804 0.3014 0.054 Uiso 1 1 calc R U . . .
C25 C 0.04892(15) 0.8296(9) 0.2418(3) 0.0434(13) Uani 1 1 d . . . . .
H25 H 0.0362 0.7314 0.2614 0.052 Uiso 1 1 calc R U . . .
C26 C 0.06573(13) 0.7669(8) 0.1891(3) 0.0369(12) Uani 1 1 d . . . . .
H26 H 0.0640 0.6260 0.1728 0.044 Uiso 1 1 calc R U . . .
N1 N 0.13241(10) 0.9309(6) 0.0014(2) 0.0297(9) Uani 1 1 d . . . . .
O1 O 0.12298(8) 0.6403(5) 0.13159(17) 0.0275(7) Uani 1 1 d . . . . .
O2 O 0.15515(8) 1.0466(5) 0.13529(18) 0.0321(8) Uani 1 1 d . . . . .
O3 O 0.16395(10) 0.8573(6) -0.1186(2) 0.0424(9) Uani 1 1 d . . . . .
O4A O 0.2342(2) 1.1588(11) 0.4126(4) 0.052(2) Uani 0.556(8) 1 d . . P B 1
H4A H 0.2162 1.1581 0.3746 0.556(8) Uiso 0.556(8) 1 calc R U P B 1
O4B O 0.2744(2) 1.0014(12) 0.4898(5) 0.037(2) Uani 0.444(8) 1 d . . P B 2
H4B H 0.2928 0.9597 0.4824 0.444 Uiso 0.444(8) 1 calc R U P B 2

loop_
_atom_site_aniso_label
_atom_site_aniso_U_11
_atom_site_aniso_U_22
_atom_site_aniso_U_33
_atom_site_aniso_U_23
_atom_site_aniso_U_13
_atom_site_aniso_U_12
C1 0.022(2) 0.034(2) 0.021(2) -0.0021(18) 0.0036(18) 0.0004(18)
C2 0.029(2) 0.028(2) 0.023(2) 0.0075(18) 0.0078(19) 0.0043(18)
C3 0.025(2) 0.024(2) 0.025(2) -0.0001(17) 0.0070(18) -0.0025(17)
C4 0.028(2) 0.028(2) 0.023(2) -0.0006(18) 0.0061(19) -0.0005(18)
C5 0.030(2) 0.030(2) 0.029(2) -0.0006(19) 0.011(2) -0.0019(19)
C6 0.026(2) 0.042(3) 0.027(2) -0.010(2) 0.005(2) 0.002(2)
C7 0.038(3) 0.036(3) 0.028(2) 0.000(2) 0.005(2) 0.013(2)
C8 0.033(3) 0.026(2) 0.028(2) -0.0024(18) 0.007(2) 0.0031(19)
C9 0.050(3) 0.033(3) 0.031(3) -0.004(2) 0.003(2) -0.006(2)
C10 0.030(3) 0.048(3) 0.035(3) -0.011(2) -0.004(2) 0.008(2)
C11 0.038(3) 0.050(3) 0.031(3) 0.005(2) 0.010(2) -0.005(2)
C12 0.037(3) 0.037(3) 0.031(3) 0.005(2) 0.013(2) -0.002(2)
C13 0.037(3) 0.039(3) 0.034(3) 0.000(2) 0.014(2) 0.003(2)
C14 0.045(3) 0.038(3) 0.037(3) -0.001(2) 0.019(2) -0.007(2)
C15 0.026(2) 0.024(2) 0.029(2) 0.0007(18) 0.0092(19) -0.0045(18)
C16 0.030(3) 0.039(3) 0.033(3) -0.001(2) 0.009(2) 0.004(2)
C17 0.028(3) 0.054(3) 0.031(3) 0.004(2) 0.007(2) 0.004(2)
C18 0.038(3) 0.062(4) 0.035(3) 0.004(3) 0.005(2) -0.011(3)
C19 0.063(4) 0.031(3) 0.041(3) -0.007(2) 0.002(3) -0.006(3)
C20 0.043(3) 0.035(3) 0.036(3) 0.003(2) 0.001(2) 0.004(2)
C21 0.024(2) 0.025(2) 0.025(2) 0.0029(17) 0.0038(18) -0.0007(17)
C22 0.039(3) 0.032(2) 0.029(2) 0.003(2) 0.010(2) 0.006(2)
C23 0.044(3) 0.033(3) 0.033(3) 0.000(2) 0.011(2) 0.012(2)
C24 0.042(3) 0.066(4) 0.030(3) 0.001(3) 0.014(2) 0.014(3)
C25 0.047(3) 0.051(3) 0.039(3) -0.001(3) 0.023(3) -0.008(3)
C26 0.040(3) 0.034(3) 0.039(3) 0.000(2) 0.017(2) -0.010(2)
N1 0.033(2) 0.032(2) 0.028(2) 0.0004(16) 0.0151(17) -0.0025(17)
O1 0.0282(16) 0.0219(15) 0.0279(16) 0.0028(12) 0.0021(13) -0.0019(13)
O2 0.0306(18) 0.0349(18) 0.0274(17) 0.0030(14) 0.0035(14) -0.0052(14)
O3 0.049(2) 0.048(2) 0.037(2) -0.0028(17) 0.0229(17) -0.0060(18)
O4A 0.060(5) 0.032(4) 0.059(5) -0.006(3) 0.012(4) -0.001(3)
O4B 0.031(4) 0.034(4) 0.042(5) -0.010(3) 0.004(4) -0.006(3)

loop_
_atom_type_symbol
_atom_type_description
_atom_type_scat_dispersion_real
_atom_type_scat_dispersion_imag
_atom_type_scat_source
C C 0.0033 0.0016 'International Tables Vol C Tables 4.2.6.8 and 6.1.1.4'
H H 0.0000 0.0000 'International Tables Vol C Tables 4.2.6.8 and 6.1.1.4'
N N 0.0061 0.0033 'International Tables Vol C Tables 4.2.6.8 and 6.1.1.4'
O O 0.0106 0.0060 'International Tables Vol C Tables 4.2.6.8 and 6.1.1.4'

loop_
_geom_angle_atom_site_label_1
_geom_angle_atom_site_label_2
_geom_angle_atom_site_label_3
_geom_angle
_geom_angle_site_symmetry_1
_geom_angle_site_symmetry_3
_geom_angle_publ_flag
C8 C1 C4 119.5(4) . . ?
C8 C1 O1 119.3(4) . . ?
C4 C1 O1 121.1(4) . . ?
O1 C2 C15 107.4(4) . . ?
O1 C2 C21 108.0(3) . . ?
C15 C2 C21 108.7(4) . . ?
O1 C2 C3 110.6(4) . . ?
C15 C2 C3 110.2(3) . . ?
C21 C2 C3 111.8(4) . . ?
N1 C3 O2 113.6(4) . . ?
N1 C3 C2 113.6(4) . . ?
O2 C3 C2 110.6(3) . . ?
O2 C4 C5 117.7(4) . . ?
O2 C4 C1 122.3(4) . . ?
C5 C4 C1 119.9(4) . . ?
C4 C5 C6 121.0(4) . . ?
C7 C6 C5 117.8(4) . . ?
C7 C6 C10 122.0(5) . . ?
C5 C6 C10 120.2(5) . . ?
C8 C7 C6 121.3(5) . . ?
C1 C8 C7 120.5(5) . . ?
O4B C9 C10 117.3(6) . . ?
O4A C9 C10 118.0(5) . . ?
C6 C10 C9 110.7(4) . . ?
O3 C11 C12 112.6(4) . . ?
N1 C12 C11 108.5(4) . . ?
N1 C13 C14 108.5(4) . . ?
O3 C14 C13 111.5(4) . . ?
C20 C15 C16 117.6(4) . . ?
C20 C15 C2 122.7(4) . . ?
C16 C15 C2 119.8(4) . . ?
C17 C16 C15 122.0(5) . . ?
C16 C17 C18 119.2(5) . . ?
C19 C18 C17 120.0(5) . . ?
C18 C19 C20 120.5(5) . . ?
C19 C20 C15 120.8(5) . . ?
C22 C21 C26 117.9(4) . . ?
C22 C21 C2 126.3(4) . . ?
C26 C21 C2 115.7(4) . . ?
C21 C22 C23 120.4(5) . . ?
C24 C23 C22 119.9(5) . . ?
C23 C24 C25 120.4(5) . . ?
C26 C25 C24 120.0(5) . . ?
C25 C26 C21 121.3(5) . . ?
C3 N1 C13 119.0(4) . . ?
C3 N1 C12 113.2(4) . . ?
C13 N1 C12 108.8(4) . . ?
C1 O1 C2 114.0(3) . . ?
C4 O2 C3 117.1(3) . . ?
C11 O3 C14 112.0(4) . . ?

loop_
_geom_bond_atom_site_label_1
_geom_bond_atom_site_label_2
_geom_bond_distance
_geom_bond_site_symmetry_2
_geom_bond_publ_flag
C1 C8 1.374(6) . ?
C1 C4 1.390(6) . ?
C1 O1 1.390(5) . ?
C2 O1 1.435(5) . ?
C2 C15 1.518(6) . ?
C2 C21 1.534(6) . ?
C2 C3 1.545(6) . ?
C3 N1 1.436(5) . ?
C3 O2 1.444(5) . ?
C4 O2 1.378(5) . ?
C4 C5 1.384(6) . ?
C5 C6 1.399(7) . ?
C6 C7 1.388(7) . ?
C6 C10 1.504(7) . ?
C7 C8 1.380(7) . ?
C9 O4B 1.329(9) . ?
C9 O4A 1.342(8) . ?
C9 C10 1.523(7) . ?
C11 O3 1.412(6) . ?
C11 C12 1.522(7) . ?
C12 N1 1.474(6) . ?
C13 N1 1.467(6) . ?
C13 C14 1.507(7) . ?
C14 O3 1.426(6) . ?
C15 C20 1.382(7) . ?
C15 C16 1.393(6) . ?
C16 C17 1.370(7) . ?
C17 C18 1.377(8) . ?
C18 C19 1.372(8) . ?
C19 C20 1.379(7) . ?
C21 C22 1.386(6) . ?
C21 C26 1.408(6) . ?
C22 C23 1.402(7) . ?
C23 C24 1.374(8) . ?
C24 C25 1.375(8) . ?
C25 C26 1.369(7) . ?
